data_4031090
loop_
_publ_author_name
'My\'sliwiec, Damian'
'Lis, Tadeusz'
'Gregoli\'nski, Janusz'
'St\;epie\'n, Marcin'

_publ_section_title
;
 Stereoselective Wittig Olefination as a Macrocyclization Tool. Synthesis
 of Large Carbazolophanes.
;
_journal_issue 12
_journal_name_full 'The Journal of organic chemistry'
_journal_page_first 6300
_journal_page_last 6312
_journal_paper_doi 10.1021/acs.joc.5b00745
_journal_volume 80
_journal_year 2015
_chemical_formula_moiety 'C54 H47 Br6 Cl2 N3, 0.5(C7 H8)'
_chemical_formula_sum 'C57.5 H51 Br6 Cl2 N3'
_chemical_formula_weight 1334.37
_chemical_name_systematic
;
 ?
;
_space_group_IT_number 2
_symmetry_cell_setting triclinic
_symmetry_space_group_name_Hall '-P 1'
_symmetry_space_group_name_H-M 'P -1'
_atom_sites_solution_hydrogens geom
_atom_sites_solution_primary direct
_atom_sites_solution_secondary difmap
_audit_creation_method SHELXL-97
_cell_angle_alpha 95.41(3)
_cell_angle_beta 111.30(3)
_cell_angle_gamma 90.28(3)
_cell_formula_units_Z 2
_cell_length_a 13.461(4)
_cell_length_b 14.296(4)
_cell_length_c 14.910(5)
_cell_measurement_reflns_used 9386
_cell_measurement_temperature 100(2)
_cell_measurement_theta_max 30
_cell_measurement_theta_min 2
_cell_volume 2659.0(15)
_computing_cell_refinement 'CrysAlis PRO (Agilent, 2011)'
_computing_data_collection 'CrysAlis PRO (Agilent, 2011)'
_computing_data_reduction 'CrysAlis PRO (Agilent, 2011)'
_computing_structure_refinement 'SHELXL-97 (Sheldrick, 1997)'
_computing_structure_solution 'SHELXS-97 (Sheldrick, 1990)'
_diffrn_ambient_temperature 100(2)
_diffrn_measured_fraction_theta_full 0.998
_diffrn_measured_fraction_theta_max 0.929
_diffrn_measurement_device_type 'Kuma KM4 with CCD camera'
_diffrn_measurement_method \w
_diffrn_radiation_monochromator graphite
_diffrn_radiation_source 'fine-focus sealed tube'
_diffrn_radiation_type MoK\a
_diffrn_radiation_wavelength 0.71073
_diffrn_reflns_av_R_equivalents 0.0532
_diffrn_reflns_av_sigmaI/netI 0.1085
_diffrn_reflns_limit_h_max 18
_diffrn_reflns_limit_h_min -18
_diffrn_reflns_limit_k_max 19
_diffrn_reflns_limit_k_min -17
_diffrn_reflns_limit_l_max 20
_diffrn_reflns_limit_l_min -20
_diffrn_reflns_number 29656
_diffrn_reflns_theta_full 25.50
_diffrn_reflns_theta_max 29.06
_diffrn_reflns_theta_min 2.80
_exptl_absorpt_coefficient_mu 4.672
_exptl_absorpt_correction_T_max 0.589
_exptl_absorpt_correction_T_min 0.287
_exptl_absorpt_correction_type analytical
_exptl_absorpt_process_details
;
CrysAlis RED, Oxford Diffraction Ltd.,
Version 1.171.32.5
Analytical numeric absorption correction using a
multifaceted crystal model based on expressions
 derived by R.C. Clark & J.S. Reid.
(Clark, R. C. & Reid, J. S. (1995). Acta Cryst. A51, 887-897)
;
_exptl_crystal_colour yellow
_exptl_crystal_density_diffrn 1.667
_exptl_crystal_density_method 'not measured'
_exptl_crystal_description block
_exptl_crystal_F_000 1322
_exptl_crystal_size_max 0.35
_exptl_crystal_size_mid 0.18
_exptl_crystal_size_min 0.16
_refine_diff_density_max 1.41
_refine_diff_density_min -0.51
_refine_diff_density_rms 0.134
_refine_ls_extinction_method none
_refine_ls_goodness_of_fit_ref 1.008
_refine_ls_hydrogen_treatment constr
_refine_ls_matrix_type full
_refine_ls_number_parameters 631
_refine_ls_number_reflns 13211
_refine_ls_number_restraints 0
_refine_ls_restrained_S_all 1.008
_refine_ls_R_factor_all 0.1153
_refine_ls_R_factor_gt 0.0487
_refine_ls_shift/su_max 0.005
_refine_ls_shift/su_mean 0.000
_refine_ls_structure_factor_coef Fsqd
_refine_ls_weighting_details 'calc w=1/[\s^2^(Fo^2^)+(0.041P)^2^] where P=(Fo^2^+2Fc^2^)/3'
_refine_ls_weighting_scheme calc
_refine_ls_wR_factor_gt 0.0971
_refine_ls_wR_factor_ref 0.1076
_reflns_number_gt 6730
_reflns_number_total 13211
_reflns_threshold_expression >2sigma(I)
_cod_data_source_file jo5b00745_si_008.cif
_cod_data_source_block dste47a
_cod_depositor_comments
;
The following automatic conversions were performed:

'_symmetry_cell_setting' value 'TRICLINIC' changed to 'triclinic'
according to
/usr/data/users/saulius/crontab/automatic-downloads/rss-feeds/ACS/lib/dictionaries/cif_core.dic
dictionary named 'cif_core.dic' version 2.4.2 from 2011-04-26.

Automatic conversion script
Id: cif_fix_values 3271 2015-04-21 07:52:19Z andrius 

 Adding full bibliography for 4031087--4031094.cif.
;
_cod_original_cell_volume 2659.0(14)
_cod_original_sg_symbol_H-M P-1
_cod_original_formula_sum 'C57.50 H51 Br6 Cl2 N3'
_cod_database_code 4031090

loop_
_symmetry_equiv_pos_as_xyz
'x, y, z'
'-x, -y, -z'

loop_
_atom_site_label
_atom_site_type_symbol
_atom_site_fract_x
_atom_site_fract_y
_atom_site_fract_z
_atom_site_U_iso_or_equiv
_atom_site_adp_type
_atom_site_occupancy
_atom_site_symmetry_multiplicity
_atom_site_calc_flag
_atom_site_refinement_flags
_atom_site_disorder_assembly
_atom_site_disorder_group
Cl1 Cl 0.64127(11) 0.37241(10) 0.67351(11) 0.0549(4) Uani 1 1 d . . .
Cl2 Cl 0.16924(11) 0.05200(9) 0.62283(11) 0.0529(4) Uani 1 1 d . . .
Br1 Br 0.45487(4) 0.19333(4) 0.71495(4) 0.03920(14) Uani 1 1 d . . .
Br2 Br 0.08552(4) -0.09436(4) 0.14811(4) 0.04141(14) Uani 1 1 d . . .
Br3 Br 0.38989(4) 0.10952(4) -0.08310(4) 0.04112(14) Uani 1 1 d . . .
Br4 Br 0.22012(4) 0.66946(3) 0.06285(4) 0.03689(14) Uani 1 1 d . . .
Br5 Br -0.23155(4) 0.56872(4) 0.19640(4) 0.04145(14) Uani 1 1 d . . .
Br6 Br -0.09537(4) 0.15043(4) 0.59487(4) 0.04177(15) Uani 1 1 d . . .
N1 N 0.5227(3) 0.0910(3) 0.3422(3) 0.0321(9) Uani 1 1 d . . .
N2 N 0.0824(3) 0.2762(2) 0.0902(3) 0.0251(9) Uani 1 1 d . . .
N3 N 0.1665(3) 0.4171(3) 0.4725(3) 0.0278(9) Uani 1 1 d . B .
C1 C 0.6644(4) 0.2488(4) 0.6778(4) 0.0431(14) Uani 1 1 d . . .
H1A H 0.7354 0.2364 0.6746 0.052 Uiso 1 1 calc R . .
H1B H 0.6643 0.2297 0.7399 0.052 Uiso 1 1 calc R . .
C2 C 0.5805(4) 0.1919(3) 0.5957(3) 0.0329(12) Uani 1 1 d . . .
C3 C 0.4818(4) 0.1624(3) 0.5981(4) 0.0335(12) Uani 1 1 d . . .
C4 C 0.4058(4) 0.1120(3) 0.5228(3) 0.0308(11) Uani 1 1 d . . .
H4 H 0.3410 0.0921 0.5284 0.037 Uiso 1 1 calc R . .
C5 C 0.4236(4) 0.0898(3) 0.4373(3) 0.0293(11) Uani 1 1 d . . .
C6 C 0.3627(4) 0.0417(3) 0.3435(3) 0.0306(11) Uani 1 1 d . . .
C7 C 0.2617(4) -0.0025(3) 0.3020(3) 0.0318(11) Uani 1 1 d . . .
H7 H 0.2176 -0.0067 0.3390 0.038 Uiso 1 1 calc R . .
C8 C 0.2267(4) -0.0396(3) 0.2073(3) 0.0313(11) Uani 1 1 d . . .
C9 C 0.2883(4) -0.0336(3) 0.1490(4) 0.0327(12) Uani 1 1 d . . .
C10 C 0.2504(4) -0.0666(3) 0.0447(4) 0.0368(12) Uani 1 1 d . . .
H10 H 0.2409 -0.1325 0.0262 0.044 Uiso 1 1 calc R . .
C11 C 0.2287(4) -0.0097(3) -0.0244(4) 0.0333(12) Uani 1 1 d . . .
H11 H 0.2145 -0.0364 -0.0888 0.040 Uiso 1 1 calc R . .
C12 C 0.2256(4) 0.0942(3) -0.0062(3) 0.0288(11) Uani 1 1 d . . .
C13 C 0.2876(4) 0.1571(3) -0.0303(3) 0.0287(11) Uani 1 1 d . . .
C14 C 0.2829(3) 0.2533(3) -0.0161(3) 0.0269(10) Uani 1 1 d . . .
H14 H 0.3268 0.2941 -0.0339 0.032 Uiso 1 1 calc R . .
C15 C 0.2115(3) 0.2886(3) 0.0254(3) 0.0241(10) Uani 1 1 d . . .
C16 C 0.1846(3) 0.3830(3) 0.0531(3) 0.0262(10) Uani 1 1 d . . .
C17 C 0.2178(3) 0.4733(3) 0.0459(3) 0.0266(11) Uani 1 1 d . . .
H17 H 0.2707 0.4829 0.0191 0.032 Uiso 1 1 calc R . .
C18 C 0.1727(4) 0.5476(3) 0.0782(3) 0.0297(11) Uani 1 1 d . . .
C19 C 0.0939(3) 0.5386(3) 0.1188(3) 0.0271(11) Uani 1 1 d . . .
C20 C 0.0459(4) 0.6226(3) 0.1497(3) 0.0304(11) Uani 1 1 d . . .
H20 H 0.0471 0.6774 0.1186 0.036 Uiso 1 1 calc R . .
C21 C 0.0011(4) 0.6300(3) 0.2162(3) 0.0335(12) Uani 1 1 d . . .
H21 H -0.0325 0.6874 0.2220 0.040 Uiso 1 1 calc R . .
C22 C -0.0031(4) 0.5610(3) 0.2818(3) 0.0271(11) Uani 1 1 d . . .
C23 C -0.1001(4) 0.5254(3) 0.2822(3) 0.0319(12) Uani 1 1 d . . .
C24 C -0.1073(4) 0.4577(3) 0.3392(3) 0.0311(11) Uani 1 1 d . . .
H24 H -0.1747 0.4347 0.3367 0.037 Uiso 1 1 calc R . .
C25 C -0.0135(3) 0.4239(3) 0.4005(3) 0.0270(11) Uani 1 1 d . . .
C26 C 0.0093(3) 0.3547(3) 0.4680(3) 0.0260(10) Uani 1 1 d . . .
C27 C -0.0554(4) 0.2940(3) 0.4946(3) 0.0268(11) Uani 1 1 d . . .
H27 H -0.1310 0.2943 0.4664 0.032 Uiso 1 1 calc R . .
C28 C -0.0053(4) 0.2338(3) 0.5632(3) 0.0319(11) Uani 1 1 d . . .
C29 C 0.1053(4) 0.2316(3) 0.6066(3) 0.0297(11) Uani 1 1 d . . .
C30 C 0.1576(4) 0.1656(3) 0.6806(4) 0.0387(13) Uani 1 1 d . . .
H30A H 0.1148 0.1589 0.7216 0.046 Uiso 1 1 calc R . .
H30B H 0.2294 0.1916 0.7229 0.046 Uiso 1 1 calc R . .
C31 C 0.1696(4) 0.2913(3) 0.5797(3) 0.0298(11) Uani 1 1 d . . .
H31 H 0.2452 0.2907 0.6080 0.036 Uiso 1 1 calc R . .
C32 C 0.1202(4) 0.3513(3) 0.5106(3) 0.0277(11) Uani 1 1 d . . .
C33 C 0.0855(4) 0.4604(3) 0.4047(3) 0.0265(11) Uani 1 1 d . . .
C34 C 0.0909(4) 0.5282(3) 0.3443(3) 0.0284(11) Uani 1 1 d . . .
H34 H 0.1580 0.5514 0.3463 0.034 Uiso 1 1 calc R . .
C35 C 0.0609(3) 0.4480(3) 0.1245(3) 0.0273(11) Uani 1 1 d . . .
H35 H 0.0070 0.4385 0.1502 0.033 Uiso 1 1 calc R . .
C36 C 0.1066(3) 0.3716(3) 0.0929(3) 0.0232(10) Uani 1 1 d . . .
C37 C 0.1477(3) 0.2261(3) 0.0512(3) 0.0253(10) Uani 1 1 d . . .
C38 C 0.1537(4) 0.1296(3) 0.0359(3) 0.0278(11) Uani 1 1 d . . .
H38 H 0.1100 0.0881 0.0535 0.033 Uiso 1 1 calc R . .
C39 C 0.3893(4) 0.0094(3) 0.1905(3) 0.0320(11) Uani 1 1 d . . .
H39 H 0.4331 0.0141 0.1534 0.038 Uiso 1 1 calc R . .
C40 C 0.4257(4) 0.0456(3) 0.2873(3) 0.0301(11) Uani 1 1 d . . .
C41 C 0.5214(4) 0.1196(3) 0.4328(3) 0.0318(11) Uani 1 1 d . . .
C42 C 0.5988(4) 0.1697(3) 0.5104(4) 0.0344(12) Uani 1 1 d . . .
H42 H 0.6641 0.1891 0.5056 0.041 Uiso 1 1 calc R . .
C1A C 0.6128(4) 0.1018(4) 0.3120(4) 0.0423(13) Uani 1 1 d . . .
H1A1 H 0.6187 0.0428 0.2741 0.051 Uiso 1 1 calc R . .
H1A2 H 0.6788 0.1110 0.3705 0.051 Uiso 1 1 calc R . .
C2A C 0.6064(4) 0.1822(4) 0.2522(4) 0.0564(16) Uani 1 1 d . . .
H2A1 H 0.6038 0.2422 0.2902 0.068 Uiso 1 1 calc R . .
H2A2 H 0.5404 0.1745 0.1937 0.068 Uiso 1 1 calc R . .
C3A C 0.7035(5) 0.1846(5) 0.2227(5) 0.072(2) Uani 1 1 d . . .
H3A1 H 0.7678 0.2008 0.2815 0.086 Uiso 1 1 calc R . .
H3A2 H 0.7118 0.1208 0.1949 0.086 Uiso 1 1 calc R . .
C4A C 0.6986(6) 0.2519(6) 0.1518(5) 0.088(2) Uani 1 1 d . . .
H4A1 H 0.7644 0.2499 0.1378 0.133 Uiso 1 1 calc R . .
H4A2 H 0.6911 0.3155 0.1787 0.133 Uiso 1 1 calc R . .
H4A3 H 0.6373 0.2347 0.0920 0.133 Uiso 1 1 calc R . .
C1B C 0.0105(4) 0.2351(3) 0.1289(3) 0.0298(11) Uani 1 1 d . . .
H1B1 H -0.0296 0.1811 0.0834 0.036 Uiso 1 1 calc R . .
H1B2 H -0.0418 0.2822 0.1330 0.036 Uiso 1 1 calc R . .
C2B C 0.0647(4) 0.2018(3) 0.2277(3) 0.0334(12) Uani 1 1 d . . .
H2B1 H 0.1062 0.2552 0.2733 0.040 Uiso 1 1 calc R . .
H2B2 H 0.1153 0.1531 0.2236 0.040 Uiso 1 1 calc R . .
C3B C -0.0139(4) 0.1614(4) 0.2671(4) 0.0470(14) Uani 1 1 d . . .
H3B1 H -0.0592 0.2123 0.2780 0.056 Uiso 1 1 calc R . .
H3B2 H -0.0611 0.1132 0.2179 0.056 Uiso 1 1 calc R . .
C4B C 0.0380(5) 0.1181(4) 0.3597(4) 0.0511(15) Uani 1 1 d . . .
H4B1 H -0.0171 0.0944 0.3814 0.077 Uiso 1 1 calc R . .
H4B2 H 0.0842 0.1655 0.4093 0.077 Uiso 1 1 calc R . .
H4B3 H 0.0808 0.0660 0.3491 0.077 Uiso 1 1 calc R . .
C1C C 0.2817(4) 0.4347(4) 0.5003(4) 0.0376(12) Uani 1 1 d . . .
H1C1 H 0.3165 0.4313 0.5708 0.045 Uiso 1 1 calc R A 1
H1C2 H 0.2945 0.4994 0.4872 0.045 Uiso 1 1 calc R A 1
C2C C 0.3332(5) 0.3673(4) 0.4487(5) 0.064(2) Uani 0.799(7) 1 d P B 1
H2C1 H 0.4113 0.3734 0.4840 0.076 Uiso 0.799(7) 1 calc PR B 1
H2C2 H 0.3099 0.3026 0.4530 0.076 Uiso 0.799(7) 1 calc PR B 1
C3C C 0.3121(5) 0.3779(4) 0.3491(5) 0.0349(17) Uani 0.799(7) 1 d P B 1
H3C1 H 0.3396 0.4409 0.3444 0.042 Uiso 0.799(7) 1 calc PR B 1
H3C2 H 0.2339 0.3750 0.3137 0.042 Uiso 0.799(7) 1 calc PR B 1
C4C C 0.3624(6) 0.3027(5) 0.2987(5) 0.048(2) Uani 0.799(7) 1 d P B 1
H4C1 H 0.3447 0.3145 0.2311 0.073 Uiso 0.799(7) 1 calc PR B 1
H4C2 H 0.3341 0.2401 0.3012 0.073 Uiso 0.799(7) 1 calc PR B 1
H4C3 H 0.4401 0.3060 0.3321 0.073 Uiso 0.799(7) 1 calc PR B 1
C2D C 0.3332(5) 0.3673(4) 0.4487(5) 0.064(2) Uani 0.20 1 d P B 2
H2D1 H 0.3569 0.3159 0.4908 0.076 Uiso 0.201(7) 1 calc PR B 2
H2D2 H 0.2739 0.3396 0.3902 0.076 Uiso 0.201(7) 1 calc PR B 2
C3D C 0.423(2) 0.3855(19) 0.415(2) 0.048(8) Uiso 0.201(7) 1 d P B 2
H3D1 H 0.4258 0.4549 0.4164 0.058 Uiso 0.201(7) 1 calc PR B 2
H3D2 H 0.4867 0.3710 0.4703 0.058 Uiso 0.201(7) 1 calc PR B 2
C4D C 0.451(3) 0.355(3) 0.333(3) 0.080(11) Uiso 0.201(7) 1 d P B 2
H4D1 H 0.5204 0.3853 0.3416 0.120 Uiso 0.201(7) 1 calc PR B 2
H4D2 H 0.3967 0.3735 0.2742 0.120 Uiso 0.201(7) 1 calc PR B 2
H4D3 H 0.4568 0.2869 0.3282 0.120 Uiso 0.201(7) 1 calc PR B 2
C01 C 0.4919(7) 0.523(2) 0.0882(9) 0.143(5) Uani 1 1 d . . .
H01 H 0.4857 0.5371 0.1472 0.172 Uiso 0.50 1 d PR . .
C02 C 0.4916(6) 0.5888(9) 0.0321(16) 0.123(4) Uani 1 1 d . . .
H02 H 0.4868 0.6522 0.0552 0.148 Uiso 1 1 calc R . .
C03 C 0.5021(8) 0.4290(13) 0.0594(17) 0.146(6) Uani 1 1 d . . .
H03 H 0.5047 0.3804 0.0993 0.176 Uiso 1 1 calc R . .
C04 C 0.4937(13) 0.5229(19) 0.1794(13) 0.158(10) Uani 0.50 1 d P . .
H04A H 0.5663 0.5388 0.2256 0.237 Uiso 0.50 1 d PR . .
H04B H 0.4713 0.4602 0.1882 0.237 Uiso 0.50 1 d PR . .
H04C H 0.4449 0.5692 0.1905 0.237 Uiso 0.50 1 d PR . .

loop_
_atom_site_aniso_label
_atom_site_aniso_U_11
_atom_site_aniso_U_22
_atom_site_aniso_U_33
_atom_site_aniso_U_23
_atom_site_aniso_U_13
_atom_site_aniso_U_12
Cl1 0.0574(9) 0.0445(8) 0.0539(10) 0.0111(7) 0.0082(7) -0.0035(7)
Cl2 0.0529(8) 0.0331(8) 0.0765(11) 0.0141(7) 0.0260(8) 0.0147(6)
Br1 0.0420(3) 0.0483(3) 0.0308(3) 0.0079(2) 0.0164(2) 0.0114(2)
Br2 0.0476(3) 0.0375(3) 0.0389(3) 0.0023(2) 0.0161(3) -0.0067(2)
Br3 0.0540(3) 0.0377(3) 0.0431(3) 0.0053(3) 0.0309(3) 0.0141(2)
Br4 0.0519(3) 0.0251(3) 0.0369(3) 0.0075(2) 0.0189(3) 0.0025(2)
Br5 0.0440(3) 0.0495(3) 0.0273(3) 0.0090(2) 0.0074(2) 0.0180(2)
Br6 0.0438(3) 0.0414(3) 0.0485(3) 0.0137(3) 0.0247(3) 0.0062(2)
N1 0.032(2) 0.039(2) 0.031(2) 0.010(2) 0.017(2) 0.0101(19)
N2 0.033(2) 0.022(2) 0.023(2) 0.0033(17) 0.0140(18) 0.0044(17)
N3 0.031(2) 0.029(2) 0.025(2) 0.0062(18) 0.0107(18) 0.0075(17)
C1 0.039(3) 0.056(4) 0.035(3) 0.014(3) 0.013(3) 0.012(3)
C2 0.030(3) 0.039(3) 0.030(3) 0.013(2) 0.009(2) 0.011(2)
C3 0.037(3) 0.035(3) 0.032(3) 0.013(2) 0.014(2) 0.019(2)
C4 0.031(3) 0.035(3) 0.033(3) 0.020(2) 0.014(2) 0.013(2)
C5 0.033(3) 0.028(3) 0.030(3) 0.010(2) 0.014(2) 0.010(2)
C6 0.043(3) 0.024(3) 0.029(3) 0.010(2) 0.016(2) 0.009(2)
C7 0.037(3) 0.029(3) 0.035(3) 0.011(2) 0.018(2) 0.008(2)
C8 0.037(3) 0.027(3) 0.029(3) 0.006(2) 0.011(2) 0.004(2)
C9 0.047(3) 0.017(2) 0.034(3) 0.007(2) 0.013(3) 0.011(2)
C10 0.049(3) 0.022(3) 0.041(3) -0.006(2) 0.021(3) 0.002(2)
C11 0.042(3) 0.031(3) 0.028(3) -0.005(2) 0.017(2) 0.006(2)
C12 0.043(3) 0.020(3) 0.023(3) -0.001(2) 0.012(2) 0.005(2)
C13 0.039(3) 0.026(3) 0.023(3) 0.001(2) 0.014(2) 0.010(2)
C14 0.034(3) 0.027(3) 0.021(3) 0.005(2) 0.010(2) 0.001(2)
C15 0.029(2) 0.023(3) 0.019(2) 0.004(2) 0.007(2) 0.004(2)
C16 0.033(3) 0.025(3) 0.021(3) 0.006(2) 0.009(2) 0.008(2)
C17 0.026(2) 0.032(3) 0.022(3) 0.006(2) 0.008(2) 0.002(2)
C18 0.038(3) 0.025(3) 0.024(3) 0.001(2) 0.008(2) 0.002(2)
C19 0.033(3) 0.028(3) 0.018(2) 0.005(2) 0.006(2) 0.009(2)
C20 0.040(3) 0.028(3) 0.023(3) 0.009(2) 0.010(2) 0.011(2)
C21 0.044(3) 0.026(3) 0.030(3) 0.004(2) 0.013(2) 0.015(2)
C22 0.041(3) 0.022(3) 0.022(3) 0.001(2) 0.015(2) 0.007(2)
C23 0.037(3) 0.039(3) 0.014(2) 0.001(2) 0.003(2) 0.014(2)
C24 0.033(3) 0.037(3) 0.022(3) 0.000(2) 0.010(2) 0.009(2)
C25 0.035(3) 0.027(3) 0.023(3) 0.003(2) 0.014(2) 0.010(2)
C26 0.031(3) 0.024(3) 0.023(3) -0.002(2) 0.011(2) 0.008(2)
C27 0.028(2) 0.027(3) 0.027(3) -0.002(2) 0.013(2) 0.009(2)
C28 0.045(3) 0.028(3) 0.032(3) 0.003(2) 0.025(2) 0.000(2)
C29 0.035(3) 0.028(3) 0.026(3) 0.005(2) 0.011(2) 0.009(2)
C30 0.040(3) 0.038(3) 0.042(3) 0.015(3) 0.018(3) 0.013(2)
C31 0.030(3) 0.032(3) 0.031(3) 0.010(2) 0.013(2) 0.011(2)
C32 0.038(3) 0.021(3) 0.026(3) 0.003(2) 0.014(2) 0.008(2)
C33 0.037(3) 0.023(3) 0.021(3) 0.001(2) 0.013(2) 0.011(2)
C34 0.034(3) 0.028(3) 0.027(3) -0.002(2) 0.017(2) 0.007(2)
C35 0.030(3) 0.031(3) 0.022(3) 0.001(2) 0.011(2) 0.004(2)
C36 0.031(2) 0.023(3) 0.017(2) 0.004(2) 0.009(2) 0.004(2)
C37 0.033(3) 0.023(3) 0.019(2) 0.002(2) 0.009(2) 0.003(2)
C38 0.036(3) 0.025(3) 0.020(3) 0.003(2) 0.007(2) 0.000(2)
C39 0.035(3) 0.032(3) 0.034(3) 0.014(2) 0.017(2) 0.012(2)
C40 0.035(3) 0.028(3) 0.032(3) 0.012(2) 0.016(2) 0.014(2)
C41 0.036(3) 0.037(3) 0.025(3) 0.009(2) 0.012(2) 0.013(2)
C42 0.026(3) 0.040(3) 0.038(3) 0.015(3) 0.010(2) 0.005(2)
C1A 0.034(3) 0.055(4) 0.044(3) 0.006(3) 0.021(3) 0.006(3)
C2A 0.047(3) 0.072(4) 0.064(4) 0.014(4) 0.034(3) 0.002(3)
C3A 0.068(4) 0.095(5) 0.069(5) 0.011(4) 0.043(4) -0.007(4)
C4A 0.080(5) 0.123(7) 0.073(5) 0.030(5) 0.036(4) 0.001(5)
C1B 0.036(3) 0.030(3) 0.029(3) 0.000(2) 0.018(2) -0.004(2)
C2B 0.033(3) 0.035(3) 0.033(3) 0.004(2) 0.013(2) 0.002(2)
C3B 0.058(4) 0.052(4) 0.032(3) 0.001(3) 0.019(3) -0.014(3)
C4B 0.077(4) 0.038(3) 0.059(4) 0.015(3) 0.046(3) 0.013(3)
C1C 0.039(3) 0.039(3) 0.037(3) 0.011(3) 0.013(2) 0.005(2)
C2C 0.061(4) 0.046(4) 0.095(6) 0.001(4) 0.044(4) 0.005(3)
C3C 0.037(4) 0.029(4) 0.041(4) 0.008(3) 0.016(3) 0.003(3)
C4C 0.060(5) 0.049(5) 0.039(4) 0.007(4) 0.020(4) 0.018(4)
C2D 0.061(4) 0.046(4) 0.095(6) 0.001(4) 0.044(4) 0.005(3)
C01 0.035(4) 0.276(19) 0.105(10) 0.043(14) 0.005(5) -0.050(9)
C02 0.042(4) 0.153(11) 0.164(12) 0.047(11) 0.019(7) -0.022(5)
C03 0.048(5) 0.161(15) 0.20(2) 0.068(13) 0.001(8) -0.031(7)
C04 0.072(12) 0.33(3) 0.078(14) -0.027(18) 0.041(11) 0.009(15)

loop_
_atom_type_symbol
_atom_type_description
_atom_type_scat_dispersion_real
_atom_type_scat_dispersion_imag
_atom_type_scat_source
C C 0.0033 0.0016 'International Tables Vol C Tables 4.2.6.8 and 6.1.1.4'
H H 0.0000 0.0000 'International Tables Vol C Tables 4.2.6.8 and 6.1.1.4'
N N 0.0061 0.0033 'International Tables Vol C Tables 4.2.6.8 and 6.1.1.4'
Cl Cl 0.1484 0.1585 'International Tables Vol C Tables 4.2.6.8 and 6.1.1.4'
Br Br -0.2901 2.4595 'International Tables Vol C Tables 4.2.6.8 and 6.1.1.4'

loop_
_geom_angle_atom_site_label_1
_geom_angle_atom_site_label_2
_geom_angle_atom_site_label_3
_geom_angle
_geom_angle_site_symmetry_1
_geom_angle_site_symmetry_3
C41 N1 C40 108.2(4) . .
C41 N1 C1A 125.7(4) . .
C40 N1 C1A 126.0(4) . .
C37 N2 C36 107.6(3) . .
C37 N2 C1B 125.1(4) . .
C36 N2 C1B 127.0(4) . .
C33 N3 C32 108.3(4) . .
C33 N3 C1C 127.1(4) . .
C32 N3 C1C 124.6(4) . .
C2 C1 Cl1 111.0(3) . .
C2 C1 H1A 109.4 . .
Cl1 C1 H1A 109.4 . .
C2 C1 H1B 109.4 . .
Cl1 C1 H1B 109.4 . .
H1A C1 H1B 108.0 . .
C42 C2 C3 117.6(4) . .
C42 C2 C1 118.5(4) . .
C3 C2 C1 123.9(5) . .
C4 C3 C2 123.4(5) . .
C4 C3 Br1 118.4(4) . .
C2 C3 Br1 118.2(4) . .
C3 C4 C5 119.2(4) . .
C3 C4 H4 120.4 . .
C5 C4 H4 120.4 . .
C4 C5 C41 118.5(4) . .
C4 C5 C6 135.2(4) . .
C41 C5 C6 106.3(4) . .
C7 C6 C40 118.8(5) . .
C7 C6 C5 134.6(4) . .
C40 C6 C5 106.6(4) . .
C8 C7 C6 119.1(4) . .
C8 C7 H7 120.4 . .
C6 C7 H7 120.4 . .
C7 C8 C9 122.5(4) . .
C7 C8 Br2 119.3(4) . .
C9 C8 Br2 118.0(4) . .
C39 C9 C8 118.3(4) . .
C39 C9 C10 117.5(4) . .
C8 C9 C10 124.2(4) . .
C11 C10 C9 123.7(4) . .
C11 C10 H10 118.2 . .
C9 C10 H10 118.2 . .
C10 C11 C12 123.3(5) . .
C10 C11 H11 118.4 . .
C12 C11 H11 118.4 . .
C13 C12 C38 118.7(4) . .
C13 C12 C11 123.6(4) . .
C38 C12 C11 117.7(4) . .
C14 C13 C12 123.8(4) . .
C14 C13 Br3 117.3(3) . .
C12 C13 Br3 118.9(3) . .
C13 C14 C15 117.7(4) . .
C13 C14 H14 121.1 . .
C15 C14 H14 121.1 . .
C14 C15 C37 119.7(4) . .
C14 C15 C16 134.3(4) . .
C37 C15 C16 106.0(4) . .
C17 C16 C36 119.2(4) . .
C17 C16 C15 134.2(4) . .
C36 C16 C15 106.6(4) . .
C18 C17 C16 118.4(4) . .
C18 C17 H17 120.8 . .
C16 C17 H17 120.8 . .
C17 C18 C19 123.8(4) . .
C17 C18 Br4 115.9(3) . .
C19 C18 Br4 120.3(3) . .
C35 C19 C18 117.0(4) . .
C35 C19 C20 122.1(4) . .
C18 C19 C20 120.9(4) . .
C21 C20 C19 127.3(4) . .
C21 C20 H20 116.4 . .
C19 C20 H20 116.4 . .
C20 C21 C22 128.4(4) . .
C20 C21 H21 115.8 . .
C22 C21 H21 115.8 . .
C34 C22 C23 118.4(4) . .
C34 C22 C21 119.7(4) . .
C23 C22 C21 121.9(4) . .
C24 C23 C22 123.5(4) . .
C24 C23 Br5 116.9(4) . .
C22 C23 Br5 119.6(3) . .
C23 C24 C25 118.0(4) . .
C23 C24 H24 121.0 . .
C25 C24 H24 121.0 . .
C24 C25 C33 120.1(4) . .
C24 C25 C26 133.3(4) . .
C33 C25 C26 106.6(4) . .
C32 C26 C27 119.2(4) . .
C32 C26 C25 107.4(4) . .
C27 C26 C25 133.3(4) . .
C28 C27 C26 117.8(4) . .
C28 C27 H27 121.1 . .
C26 C27 H27 121.1 . .
C27 C28 C29 122.7(4) . .
C27 C28 Br6 116.6(4) . .
C29 C28 Br6 120.7(4) . .
C28 C29 C31 119.5(4) . .
C28 C29 C30 121.7(4) . .
C31 C29 C30 118.8(4) . .
C29 C30 Cl2 110.6(4) . .
C29 C30 H30A 109.5 . .
Cl2 C30 H30A 109.5 . .
C29 C30 H30B 109.5 . .
Cl2 C30 H30B 109.5 . .
H30A C30 H30B 108.1 . .
C32 C31 C29 118.2(4) . .
C32 C31 H31 120.9 . .
C29 C31 H31 120.9 . .
C31 C32 N3 128.9(4) . .
C31 C32 C26 122.5(4) . .
N3 C32 C26 108.6(4) . .
N3 C33 C34 130.1(4) . .
N3 C33 C25 109.0(4) . .
C34 C33 C25 120.8(4) . .
C22 C34 C33 119.0(4) . .
C22 C34 H34 120.5 . .
C33 C34 H34 120.5 . .
C36 C35 C19 120.0(4) . .
C36 C35 H35 120.0 . .
C19 C35 H35 120.0 . .
C35 C36 N2 128.5(4) . .
C35 C36 C16 121.6(4) . .
N2 C36 C16 109.8(4) . .
C38 C37 N2 128.5(4) . .
C38 C37 C15 121.5(4) . .
N2 C37 C15 109.9(4) . .
C37 C38 C12 118.6(4) . .
C37 C38 H38 120.7 . .
C12 C38 H38 120.7 . .
C9 C39 C40 119.1(4) . .
C9 C39 H39 120.4 . .
C40 C39 H39 120.4 . .
N1 C40 C39 128.4(4) . .
N1 C40 C6 109.6(4) . .
C39 C40 C6 122.0(4) . .
C42 C41 N1 128.9(4) . .
C42 C41 C5 121.8(4) . .
N1 C41 C5 109.3(4) . .
C41 C42 C2 119.5(4) . .
C41 C42 H42 120.2 . .
C2 C42 H42 120.2 . .
N1 C1A C2A 114.5(4) . .
N1 C1A H1A1 108.6 . .
C2A C1A H1A1 108.6 . .
N1 C1A H1A2 108.6 . .
C2A C1A H1A2 108.6 . .
H1A1 C1A H1A2 107.6 . .
C1A C2A C3A 109.6(5) . .
C1A C2A H2A1 109.7 . .
C3A C2A H2A1 109.7 . .
C1A C2A H2A2 109.7 . .
C3A C2A H2A2 109.7 . .
H2A1 C2A H2A2 108.2 . .
C4A C3A C2A 114.6(6) . .
C4A C3A H3A1 108.6 . .
C2A C3A H3A1 108.6 . .
C4A C3A H3A2 108.6 . .
C2A C3A H3A2 108.6 . .
H3A1 C3A H3A2 107.6 . .
C3A C4A H4A1 109.5 . .
C3A C4A H4A2 109.5 . .
H4A1 C4A H4A2 109.5 . .
C3A C4A H4A3 109.5 . .
H4A1 C4A H4A3 109.5 . .
H4A2 C4A H4A3 109.5 . .
N2 C1B C2B 114.3(4) . .
N2 C1B H1B1 108.7 . .
C2B C1B H1B1 108.7 . .
N2 C1B H1B2 108.7 . .
C2B C1B H1B2 108.7 . .
H1B1 C1B H1B2 107.6 . .
C1B C2B C3B 112.7(4) . .
C1B C2B H2B1 109.0 . .
C3B C2B H2B1 109.0 . .
C1B C2B H2B2 109.0 . .
C3B C2B H2B2 109.0 . .
H2B1 C2B H2B2 107.8 . .
C4B C3B C2B 113.8(4) . .
C4B C3B H3B1 108.8 . .
C2B C3B H3B1 108.8 . .
C4B C3B H3B2 108.8 . .
C2B C3B H3B2 108.8 . .
H3B1 C3B H3B2 107.7 . .
C3B C4B H4B1 109.5 . .
C3B C4B H4B2 109.5 . .
H4B1 C4B H4B2 109.5 . .
C3B C4B H4B3 109.5 . .
H4B1 C4B H4B3 109.5 . .
H4B2 C4B H4B3 109.5 . .
N3 C1C C2C 114.3(4) . .
N3 C1C H1C1 108.7 . .
C2C C1C H1C1 108.7 . .
N3 C1C H1C2 108.7 . .
C2C C1C H1C2 108.7 . .
H1C1 C1C H1C2 107.6 . .
C3C C2C C1C 116.8(5) . .
C3C C2C H2C1 108.1 . .
C1C C2C H2C1 108.1 . .
C3C C2C H2C2 108.1 . .
C1C C2C H2C2 108.1 . .
H2C1 C2C H2C2 107.3 . .
C2C C3C C4C 114.2(5) . .
C2C C3C H3C1 108.7 . .
C4C C3C H3C1 108.7 . .
C2C C3C H3C2 108.7 . .
C4C C3C H3C2 108.7 . .
H3C1 C3C H3C2 107.6 . .
C3C C4C H4C1 109.5 . .
C3C C4C H4C2 109.5 . .
H4C1 C4C H4C2 109.5 . .
C3C C4C H4C3 109.5 . .
H4C1 C4C H4C3 109.5 . .
H4C2 C4C H4C3 109.5 . .
C4D C3D H3D1 102.8 . .
C4D C3D H3D2 102.8 . .
H3D1 C3D H3D2 105.0 . .
C3D C4D H4D1 109.5 . .
C3D C4D H4D2 109.5 . .
H4D1 C4D H4D2 109.5 . .
C3D C4D H4D3 109.5 . .
H4D1 C4D H4D3 109.5 . .
H4D2 C4D H4D3 109.5 . .
C02 C01 C04 135(3) . .
C02 C01 C03 120.5(14) . .
C04 C01 C03 105(3) . .
C02 C01 H01 121.4 . .
C03 C01 H01 118.1 . .
C01 C02 C03 123.8(14) . 2_665
C01 C02 H02 118.1 . .
C03 C02 H02 118.1 2_665 .
C01 C03 C02 115.6(15) . 2_665
C01 C03 H03 122.2 . .
C02 C03 H03 122.2 2_665 .
C01 C04 H04A 109.5 . .
C01 C04 H04B 109.1 . .
C01 C04 H04C 109.7 . .
H04A C04 H04C 109.5 . .
H04B C04 H04C 109.5 . .

loop_
_geom_bond_atom_site_label_1
_geom_bond_atom_site_label_2
_geom_bond_distance
_geom_bond_site_symmetry_2
Cl1 C1 1.799(5) .
Cl2 C30 1.800(5) .
Br1 C3 1.918(5) .
Br2 C8 1.907(5) .
Br3 C13 1.917(4) .
Br4 C18 1.914(4) .
Br5 C23 1.915(4) .
Br6 C28 1.903(4) .
N1 C41 1.382(6) .
N1 C40 1.383(6) .
N1 C1A 1.450(6) .
N2 C37 1.386(5) .
N2 C36 1.394(5) .
N2 C1B 1.442(5) .
N3 C33 1.384(5) .
N3 C32 1.396(6) .
N3 C1C 1.466(6) .
C1 C2 1.495(7) .
C1 H1A 0.9900 .
C1 H1B 0.9900 .
C2 C42 1.390(7) .
C2 C3 1.405(6) .
C3 C4 1.354(7) .
C4 C5 1.389(6) .
C4 H4 0.9500 .
C5 C41 1.408(6) .
C5 C6 1.443(6) .
C6 C7 1.391(6) .
C6 C40 1.397(6) .
C7 C8 1.368(6) .
C7 H7 0.9500 .
C8 C9 1.412(6) .
C9 C39 1.385(6) .
C9 C10 1.478(7) .
C10 C11 1.323(6) .
C10 H10 0.9500 .
C11 C12 1.488(6) .
C11 H11 0.9500 .
C12 C13 1.381(6) .
C12 C38 1.405(6) .
C13 C14 1.376(6) .
C14 C15 1.392(6) .
C14 H14 0.9500 .
C15 C37 1.407(6) .
C15 C16 1.460(6) .
C16 C17 1.391(6) .
C16 C36 1.396(6) .
C17 C18 1.360(6) .
C17 H17 0.9500 .
C18 C19 1.411(6) .
C19 C35 1.386(6) .
C19 C20 1.481(6) .
C20 C21 1.332(6) .
C20 H20 0.9500 .
C21 C22 1.468(6) .
C21 H21 0.9500 .
C22 C34 1.385(6) .
C22 C23 1.401(6) .
C23 C24 1.372(6) .
C24 C25 1.383(6) .
C24 H24 0.9500 .
C25 C33 1.407(6) .
C25 C26 1.433(6) .
C26 C32 1.398(6) .
C26 C27 1.406(6) .
C27 C28 1.383(6) .
C27 H27 0.9500 .
C28 C29 1.393(6) .
C29 C31 1.394(6) .
C29 C30 1.498(6) .
C30 H30A 0.9900 .
C30 H30B 0.9900 .
C31 C32 1.383(6) .
C31 H31 0.9500 .
C33 C34 1.403(6) .
C34 H34 0.9500 .
C35 C36 1.383(6) .
C35 H35 0.9500 .
C37 C38 1.386(6) .
C38 H38 0.9500 .
C39 C40 1.390(6) .
C39 H39 0.9500 .
C41 C42 1.377(6) .
C42 H42 0.9500 .
C1A C2A 1.505(7) .
C1A H1A1 0.9900 .
C1A H1A2 0.9900 .
C2A C3A 1.525(7) .
C2A H2A1 0.9900 .
C2A H2A2 0.9900 .
C3A C4A 1.479(8) .
C3A H3A1 0.9900 .
C3A H3A2 0.9900 .
C4A H4A1 0.9800 .
C4A H4A2 0.9800 .
C4A H4A3 0.9800 .
C1B C2B 1.511(6) .
C1B H1B1 0.9900 .
C1B H1B2 0.9900 .
C2B C3B 1.519(6) .
C2B H2B1 0.9900 .
C2B H2B2 0.9900 .
C3B C4B 1.497(7) .
C3B H3B1 0.9900 .
C3B H3B2 0.9900 .
C4B H4B1 0.9800 .
C4B H4B2 0.9800 .
C4B H4B3 0.9800 .
C1C C2C 1.501(7) .
C1C H1C1 0.9900 .
C1C H1C2 0.9900 .
C2C C3C 1.431(8) .
C2C H2C1 0.9900 .
C2C H2C2 0.9900 .
C3C C4C 1.549(8) .
C3C H3C1 0.9900 .
C3C H3C2 0.9900 .
C4C H4C1 0.9800 .
C4C H4C2 0.9800 .
C4C H4C3 0.9800 .
C3D C4D 1.43(4) .
C3D H3D1 0.9900 .
C3D H3D2 0.9900 .
C4D H4D1 0.9800 .
C4D H4D2 0.9800 .
C4D H4D3 0.9800 .
C01 C02 1.318(16) .
C01 C04 1.35(2) .
C01 C03 1.393(18) .
C01 H01 0.9170 .
C02 C03 1.397(17) 2_665
C02 H02 0.9500 .
C03 C02 1.397(17) 2_665
C03 H03 0.9500 .
C04 H01 0.5139 .
C04 H04A 0.9800 .
C04 H04B 0.9800 .
C04 H04C 0.9800 .

loop_
_geom_hbond_atom_site_label_D
_geom_hbond_atom_site_label_H
_geom_hbond_atom_site_label_A
_geom_hbond_distance_DH
_geom_hbond_distance_HA
_geom_hbond_distance_DA
_geom_hbond_angle_DHA
_geom_hbond_site_symmetry_A
C1 H1B Br4 0.99 3.00 3.674(5) 126.3 2_666
C7 H7 Br6 0.95 3.07 3.862(5) 141.8 2_556
C17 H17 Br5 0.95 3.08 3.678(5) 122.8 2_565
C30 H30B Br1 0.99 3.08 3.859(5) 136.5 .
C31 H31 Br1 0.95 3.10 3.967(5) 151.8 .
C42 H42 Br6 0.95 3.10 3.863(5) 139.0 1_655

loop_
_geom_torsion_atom_site_label_1
_geom_torsion_atom_site_label_2
_geom_torsion_atom_site_label_3
_geom_torsion_atom_site_label_4
_geom_torsion
_geom_torsion_site_symmetry_4
Cl1 C1 C2 C42 91.6(5) .
Cl1 C1 C2 C3 -85.7(5) .
C42 C2 C3 C4 1.7(7) .
C1 C2 C3 C4 179.0(5) .
C42 C2 C3 Br1 -179.5(3) .
C1 C2 C3 Br1 -2.2(6) .
C2 C3 C4 C5 -1.8(7) .
Br1 C3 C4 C5 179.4(3) .
C3 C4 C5 C41 0.9(6) .
C3 C4 C5 C6 -177.6(5) .
C4 C5 C6 C7 -0.8(9) .
C41 C5 C6 C7 -179.4(5) .
C4 C5 C6 C40 178.1(5) .
C41 C5 C6 C40 -0.5(5) .
C40 C6 C7 C8 -0.8(7) .
C5 C6 C7 C8 178.0(5) .
C6 C7 C8 C9 -1.2(7) .
C6 C7 C8 Br2 -176.7(3) .
C7 C8 C9 C39 1.9(7) .
Br2 C8 C9 C39 177.5(3) .
C7 C8 C9 C10 -175.4(4) .
Br2 C8 C9 C10 0.2(6) .
C39 C9 C10 C11 -67.6(6) .
C8 C9 C10 C11 109.7(6) .
C9 C10 C11 C12 -8.8(8) .
C10 C11 C12 C13 123.0(5) .
C10 C11 C12 C38 -58.5(6) .
C38 C12 C13 C14 -0.4(7) .
C11 C12 C13 C14 178.2(4) .
C38 C12 C13 Br3 177.6(3) .
C11 C12 C13 Br3 -3.9(6) .
C12 C13 C14 C15 0.2(7) .
Br3 C13 C14 C15 -177.8(3) .
C13 C14 C15 C37 0.1(6) .
C13 C14 C15 C16 178.8(5) .
C14 C15 C16 C17 2.3(9) .
C37 C15 C16 C17 -178.9(5) .
C14 C15 C16 C36 -179.2(5) .
C37 C15 C16 C36 -0.4(5) .
C36 C16 C17 C18 0.1(6) .
C15 C16 C17 C18 178.4(5) .
C16 C17 C18 C19 0.0(7) .
C16 C17 C18 Br4 -178.5(3) .
C17 C18 C19 C35 -0.7(7) .
Br4 C18 C19 C35 177.8(3) .
C17 C18 C19 C20 -178.1(4) .
Br4 C18 C19 C20 0.4(6) .
C35 C19 C20 C21 27.6(7) .
C18 C19 C20 C21 -155.1(5) .
C19 C20 C21 C22 6.4(8) .
C20 C21 C22 C34 57.5(7) .
C20 C21 C22 C23 -121.4(6) .
C34 C22 C23 C24 -2.0(7) .
C21 C22 C23 C24 176.9(4) .
C34 C22 C23 Br5 -179.7(3) .
C21 C22 C23 Br5 -0.9(6) .
C22 C23 C24 C25 1.0(7) .
Br5 C23 C24 C25 178.8(3) .
C23 C24 C25 C33 1.3(7) .
C23 C24 C25 C26 -179.4(5) .
C24 C25 C26 C32 -179.2(5) .
C33 C25 C26 C32 0.1(5) .
C24 C25 C26 C27 2.0(9) .
C33 C25 C26 C27 -178.7(5) .
C32 C26 C27 C28 0.6(6) .
C25 C26 C27 C28 179.2(5) .
C26 C27 C28 C29 0.3(7) .
C26 C27 C28 Br6 -178.4(3) .
C27 C28 C29 C31 -0.8(7) .
Br6 C28 C29 C31 177.8(3) .
C27 C28 C29 C30 -179.9(4) .
Br6 C28 C29 C30 -1.2(6) .
C28 C29 C30 Cl2 84.3(5) .
C31 C29 C30 Cl2 -94.7(5) .
C28 C29 C31 C32 0.4(7) .
C30 C29 C31 C32 179.5(4) .
C29 C31 C32 N3 179.7(4) .
C29 C31 C32 C26 0.5(7) .
C33 N3 C32 C31 179.5(5) .
C1C N3 C32 C31 0.2(7) .
C33 N3 C32 C26 -1.3(5) .
C1C N3 C32 C26 179.5(4) .
C27 C26 C32 C31 -1.0(7) .
C25 C26 C32 C31 -180.0(4) .
C27 C26 C32 N3 179.7(4) .
C25 C26 C32 N3 0.7(5) .
C32 N3 C33 C34 -177.3(4) .
C1C N3 C33 C34 1.9(8) .
C32 N3 C33 C25 1.3(5) .
C1C N3 C33 C25 -179.4(4) .
C24 C25 C33 N3 178.6(4) .
C26 C25 C33 N3 -0.9(5) .
C24 C25 C33 C34 -2.7(6) .
C26 C25 C33 C34 177.9(4) .
C23 C22 C34 C33 0.7(6) .
C21 C22 C34 C33 -178.2(4) .
N3 C33 C34 C22 -179.9(4) .
C25 C33 C34 C22 1.6(6) .
C18 C19 C35 C36 1.3(6) .
C20 C19 C35 C36 178.6(4) .
C19 C35 C36 N2 -178.0(4) .
C19 C35 C36 C16 -1.3(6) .
C37 N2 C36 C35 178.9(4) .
C1B N2 C36 C35 -6.7(7) .
C37 N2 C36 C16 1.9(5) .
C1B N2 C36 C16 176.3(4) .
C17 C16 C36 C35 0.6(6) .
C15 C16 C36 C35 -178.2(4) .
C17 C16 C36 N2 177.9(4) .
C15 C16 C36 N2 -0.9(5) .
C36 N2 C37 C38 178.8(4) .
C1B N2 C37 C38 4.3(7) .
C36 N2 C37 C15 -2.1(5) .
C1B N2 C37 C15 -176.7(4) .
C14 C15 C37 C38 -0.3(6) .
C16 C15 C37 C38 -179.3(4) .
C14 C15 C37 N2 -179.5(4) .
C16 C15 C37 N2 1.5(5) .
N2 C37 C38 C12 179.1(4) .
C15 C37 C38 C12 0.1(6) .
C13 C12 C38 C37 0.2(6) .
C11 C12 C38 C37 -178.4(4) .
C8 C9 C39 C40 -0.6(6) .
C10 C9 C39 C40 176.9(4) .
C41 N1 C40 C39 176.4(4) .
C1A N1 C40 C39 -7.1(7) .
C41 N1 C40 C6 -2.1(5) .
C1A N1 C40 C6 174.4(4) .
C9 C39 C40 N1 -179.7(4) .
C9 C39 C40 C6 -1.4(7) .
C7 C6 C40 N1 -179.3(4) .
C5 C6 C40 N1 1.6(5) .
C7 C6 C40 C39 2.1(7) .
C5 C6 C40 C39 -177.0(4) .
C40 N1 C41 C42 -177.9(5) .
C1A N1 C41 C42 5.7(8) .
C40 N1 C41 C5 1.7(5) .
C1A N1 C41 C5 -174.7(4) .
C4 C5 C41 C42 0.0(7) .
C6 C5 C41 C42 178.9(4) .
C4 C5 C41 N1 -179.6(4) .
C6 C5 C41 N1 -0.7(5) .
N1 C41 C42 C2 179.5(5) .
C5 C41 C42 C2 0.0(7) .
C3 C2 C42 C41 -0.8(7) .
C1 C2 C42 C41 -178.2(4) .
C41 N1 C1A C2A -101.5(6) .
C40 N1 C1A C2A 82.7(6) .
N1 C1A C2A C3A -178.4(5) .
C1A C2A C3A C4A 171.5(6) .
C37 N2 C1B C2B 75.8(5) .
C36 N2 C1B C2B -97.7(5) .
N2 C1B C2B C3B 178.4(4) .
C1B C2B C3B C4B 173.5(4) .
C33 N3 C1C C2C -96.2(6) .
C32 N3 C1C C2C 83.0(6) .
N3 C1C C2C C3C 73.0(6) .
C1C C2C C3C C4C -176.7(5) .
C04 C01 C02 C03 174.8(13) 2_665
C03 C01 C02 C03 2.0(18) 2_665
C02 C01 C03 C02 -1.9(16) 2_665
C04 C01 C03 C02 -176.6(10) 2_665
